data_7042148
loop_
_publ_author_name
'Eck, Martin'
'W\"urtemberger-Pietsch, Sabrina'
'Eichhorn, Antonius'
'Berthel, Johannes H. J.'
'Bertermann, R\"udiger'
'Paul, Ursula S. D.'
'Schneider, Heidi'
'Friedrich, Alexandra'
'Kleeberg, Christian'
'Radius, Udo'
'Marder, Todd B.'

_publ_section_title
;
 B-B bond activation and NHC ring-expansion reactions of diboron(4)
 compounds, and accurate molecular structures of B2(NMe2)4, B2eg2, B2neop2
 and B2pin2.
;
_journal_issue 11
_journal_name_full 'Dalton transactions (Cambridge, England : 2003)'
_journal_page_first 3661
_journal_page_last 3680
_journal_paper_doi 10.1039/c7dt00334j
_journal_volume 46
_journal_year 2017
_chemical_formula_moiety 'C10 H20 B2 O4'
_chemical_formula_sum 'C10 H20 B2 O4'
_chemical_formula_weight 225.89
_space_group_crystal_system trigonal
_space_group_IT_number 167
_space_group_name_Hall '-R 3 2"c'
_space_group_name_H-M_alt 'R -3 c :H'
_symmetry_space_group_name_Hall '-R 3 2"c'
_symmetry_space_group_name_H-M 'R -3 c :H'
_atom_sites_solution_hydrogens geom
_atom_sites_solution_primary direct
_atom_sites_solution_secondary difmap
_audit_creation_method SHELXL-2014/7
_audit_update_record
;
2017-01-27 deposited with the CCDC.
2017-02-21 downloaded from the CCDC.
;
_cell_angle_alpha 90
_cell_angle_beta 90
_cell_angle_gamma 120
_cell_formula_units_Z 6
_cell_length_a 8.8311(5)
_cell_length_b 8.8311(5)
_cell_length_c 27.5396(16)
_cell_measurement_reflns_used 2781
_cell_measurement_temperature 115(2)
_cell_measurement_theta_max 26.87
_cell_measurement_theta_min 3.038
_cell_volume 1860.02(18)
_computing_cell_refinement
;
 CrysAlisPro, Agilent Technologies,
 Version 1.171.37.35 (release 13-08-2014 CrysAlis171 .NET)
 (compiled Aug 13 2014,18:06:01)
;
_computing_data_collection
;
 CrysAlisPro, Agilent Technologies,
 Version 1.171.37.35 (release 13-08-2014 CrysAlis171 .NET)
 (compiled Aug 13 2014,18:06:01)
;
_computing_data_reduction
;
 CrysAlisPro, Agilent Technologies,
 Version 1.171.37.35 (release 13-08-2014 CrysAlis171 .NET)
 (compiled Aug 13 2014,18:06:01)
;
_computing_molecular_graphics
;
 K. Brandenburg, 1999, Diamond 3.2i, Crystal Impact GbR, Bonn, Germany.
;
_computing_publication_material
;
 WinGX v2014.1 (L. J. Farrugia, J. Appl. Cryst., 2012, 45, 849-854.)
;
_computing_structure_refinement
;
 SHELXL-2014/7 (G. M. Sheldrick, Acta Cryst. (2008), A64, 112-122)'
;
_computing_structure_solution
;
 SHELXS (G. M. Sheldrick, Acta Cryst., 2008, A64, 112--122)
;
_diffrn_ambient_temperature 115(2)
_diffrn_detector_area_resol_mean 16.1419
_diffrn_measured_fraction_theta_full 1.000
_diffrn_measured_fraction_theta_max 0.998
_diffrn_measurement_device_type 'Oxford Diffraction, Xcalibur, EOS'
_diffrn_measurement_method \w-scan
_diffrn_radiation_monochromator graphite
_diffrn_radiation_source 'Enhance (Mo) X-ray Source'
_diffrn_radiation_type MoK\a
_diffrn_radiation_wavelength 0.71073
_diffrn_reflns_av_R_equivalents 0.0327
_diffrn_reflns_av_unetI/netI 0.0105
_diffrn_reflns_Laue_measured_fraction_full 1.000
_diffrn_reflns_Laue_measured_fraction_max 0.998
_diffrn_reflns_limit_h_max 11
_diffrn_reflns_limit_h_min -11
_diffrn_reflns_limit_k_max 12
_diffrn_reflns_limit_k_min -11
_diffrn_reflns_limit_l_max 37
_diffrn_reflns_limit_l_min -36
_diffrn_reflns_number 14504
_diffrn_reflns_point_group_measured_fraction_full 1.000
_diffrn_reflns_point_group_measured_fraction_max 0.998
_diffrn_reflns_theta_full 25.242
_diffrn_reflns_theta_max 28.975
_diffrn_reflns_theta_min 3.047
_exptl_absorpt_coefficient_mu 0.087
_exptl_absorpt_correction_T_max 1.000
_exptl_absorpt_correction_T_min 0.922
_exptl_absorpt_correction_type multi-scan
_exptl_absorpt_process_details
;
 CrysAlisPro, Agilent Technologies,
 Version 1.171.37.35 (release 13-08-2014 CrysAlis171 .NET)
 (compiled Aug 13 2014,18:06:01)
 Empirical absorption correction using spherical harmonics,
 implemented in SCALE3 ABSPACK scaling algorithm.
;
_exptl_crystal_colour 'clear colourless'
_exptl_crystal_density_diffrn 1.210
_exptl_crystal_description prism
_exptl_crystal_F_000 732
_exptl_crystal_recrystallization_method
;
 Gas phase diffusion of n-hexane into a solution in C6H6 at rt.
;
_exptl_crystal_size_max 0.49
_exptl_crystal_size_mid 0.45
_exptl_crystal_size_min 0.34
_refine_diff_density_max 0.273
_refine_diff_density_min -0.187
_refine_diff_density_rms 0.040
_refine_ls_extinction_method none
_refine_ls_goodness_of_fit_ref 1.055
_refine_ls_hydrogen_treatment constr
_refine_ls_matrix_type full
_refine_ls_number_parameters 37
_refine_ls_number_reflns 552
_refine_ls_number_restraints 0
_refine_ls_restrained_S_all 1.055
_refine_ls_R_factor_all 0.0591
_refine_ls_R_factor_gt 0.0510
_refine_ls_shift/su_max 0.000
_refine_ls_shift/su_mean 0.000
_refine_ls_structure_factor_coef Fsqd
_refine_ls_weighting_details 'w=1/[\s^2^(Fo^2^)+(0.0527P)^2^+2.2065P] where P=(Fo^2^+2Fc^2^)/3'
_refine_ls_weighting_scheme calc
_refine_ls_wR_factor_gt 0.1239
_refine_ls_wR_factor_ref 0.1312
_reflns_number_gt 490
_reflns_number_total 552
_reflns_threshold_expression 'I > 2\s(I)'
_cod_data_source_file c7dt00334j2.cif
_cod_data_source_block ck41ck_115K
_cod_depositor_comments 'Adding full bibliography for 7042146--7042160.cif.'
_cod_original_cell_volume 1860.0(2)
_cod_database_code 7042148
_shelx_shelxl_version_number 2014/7
_shelx_space_group_comment
;
The symmetry employed for this shelxl refinement is uniquely defined
by the following loop, which should always be used as a source of
symmetry information in preference to the above space-group names.
They are only intended as comments.
;

loop_
_space_group_symop_operation_xyz
'x, y, z'
'-y, x-y, z'
'-x+y, -x, z'
'y, x, -z+1/2'
'-x, -x+y, -z+1/2'
'x-y, -y, -z+1/2'
'x+2/3, y+1/3, z+1/3'
'-y+2/3, x-y+1/3, z+1/3'
'-x+y+2/3, -x+1/3, z+1/3'
'y+2/3, x+1/3, -z+5/6'
'-x+2/3, -x+y+1/3, -z+5/6'
'x-y+2/3, -y+1/3, -z+5/6'
'x+1/3, y+2/3, z+2/3'
'-y+1/3, x-y+2/3, z+2/3'
'-x+y+1/3, -x+2/3, z+2/3'
'y+1/3, x+2/3, -z+7/6'
'-x+1/3, -x+y+2/3, -z+7/6'
'x-y+1/3, -y+2/3, -z+7/6'
'-x, -y, -z'
'y, -x+y, -z'
'x-y, x, -z'
'-y, -x, z-1/2'
'x, x-y, z-1/2'
'-x+y, y, z-1/2'
'-x+2/3, -y+1/3, -z+1/3'
'y+2/3, -x+y+1/3, -z+1/3'
'x-y+2/3, x+1/3, -z+1/3'
'-y+2/3, -x+1/3, z-1/6'
'x+2/3, x-y+1/3, z-1/6'
'-x+y+2/3, y+1/3, z-1/6'
'-x+1/3, -y+2/3, -z+2/3'
'y+1/3, -x+y+2/3, -z+2/3'
'x-y+1/3, x+2/3, -z+2/3'
'-y+1/3, -x+2/3, z+1/6'
'x+1/3, x-y+2/3, z+1/6'
'-x+y+1/3, y+2/3, z+1/6'

loop_
_atom_site_label
_atom_site_type_symbol
_atom_site_fract_x
_atom_site_fract_y
_atom_site_fract_z
_atom_site_U_iso_or_equiv
_atom_site_adp_type
_atom_site_occupancy
_atom_site_site_symmetry_order
_atom_site_calc_flag
_atom_site_refinement_flags_posn
_atom_site_refinement_flags_adp
_atom_site_refinement_flags_occupancy
C1 C 0.1116(9) 0.1900(7) 0.1391(3) 0.0372(8) Uani 0.6667 1 d . . P
H1A H 0.0581 0.2607 0.1293 0.045 Uiso 0.6667 1 calc R U P
H1B H 0.2314 0.2440 0.1256 0.045 Uiso 0.6667 1 calc R U P
O1 O 0.1134(2) 0.17328(19) 0.19541(5) 0.0411(4) Uani 0.6667 1 d . . P
C4 C -0.1758(18) -0.0627(17) 0.1440(7) 0.0372(8) Uani 0.3333 1 d . . P
H4A H -0.1658 -0.0591 0.1795 0.056 Uiso 0.3333 1 calc R U P
H4B H -0.2214 0.0129 0.1335 0.056 Uiso 0.3333 1 calc R U P
H4C H -0.2556 -0.1830 0.1335 0.056 Uiso 0.3333 1 calc R U P
C2 C 0.0000 0.0000 0.12200(6) 0.0242(4) Uani 1 3 d S T P
C3 C 0.0000 0.0000 0.06672(7) 0.0315(5) Uani 1 3 d S T P
H3A H 0.1192 0.0425 0.0549 0.047 Uiso 0.3333 1 calc R U P
H3B H -0.0767 -0.1192 0.0549 0.047 Uiso 0.3333 1 calc R U P
H3C H -0.0425 0.0767 0.0549 0.047 Uiso 0.3333 1 calc R U P
B1 B -0.0109(5) 0.0654(5) 0.21894(12) 0.0285(7) Uani 0.3333 1 d . . P

loop_
_atom_site_aniso_label
_atom_site_aniso_U_11
_atom_site_aniso_U_22
_atom_site_aniso_U_33
_atom_site_aniso_U_23
_atom_site_aniso_U_13
_atom_site_aniso_U_12
C1 0.0380(10) 0.0280(14) 0.037(2) -0.0123(14) -0.0033(15) 0.0097(12)
O1 0.0540(9) 0.0405(8) 0.0311(7) -0.0147(6) -0.0104(6) 0.0254(7)
C4 0.0380(10) 0.0280(14) 0.037(2) -0.0123(14) -0.0033(15) 0.0097(12)
C2 0.0244(6) 0.0244(6) 0.0237(9) 0.000 0.000 0.0122(3)
C3 0.0347(7) 0.0347(7) 0.0250(9) 0.000 0.000 0.0174(3)
B1 0.036(2) 0.032(2) 0.0247(15) -0.0007(14) 0.0003(14) 0.0215(19)

loop_
_atom_type_symbol
_atom_type_description
_atom_type_scat_dispersion_real
_atom_type_scat_dispersion_imag
_atom_type_scat_source
C C 0.0033 0.0016 'International Tables Vol C Tables 4.2.6.8 and 6.1.1.4'
H H 0.0000 0.0000 'International Tables Vol C Tables 4.2.6.8 and 6.1.1.4'
B B 0.0013 0.0007 'International Tables Vol C Tables 4.2.6.8 and 6.1.1.4'
O O 0.0106 0.0060 'International Tables Vol C Tables 4.2.6.8 and 6.1.1.4'

loop_
_geom_angle_atom_site_label_1
_geom_angle_atom_site_label_2
_geom_angle_atom_site_label_3
_geom_angle
_geom_angle_site_symmetry_3
C2 C1 O1 103.4(4) .
B1 O1 C1 123.7(3) .
C4 C2 C3 114.0(7) .
C4 C2 C1 105.2(6) .
C3 C2 C1 107.8(3) .
O1 B1 O1 121.2(3) 2

loop_
_geom_bond_atom_site_label_1
_geom_bond_atom_site_label_2
_geom_bond_distance
_geom_bond_site_symmetry_2
C1 C2 1.534(6) .
C1 O1 1.560(8) .
O1 B1 1.219(4) .
C4 C2 1.491(15) .
C2 C3 1.523(2) .
B1 O1 1.454(4) 2

loop_
_geom_torsion_atom_site_label_1
_geom_torsion_atom_site_label_2
_geom_torsion_atom_site_label_3
_geom_torsion_atom_site_label_4
_geom_torsion
_geom_torsion_site_symmetry_4
C2 C1 O1 B1 -35.8(5) .
O1 C1 C2 C4 61.9(10) .
O1 C1 C2 C3 -176.1(2) .
C1 O1 B1 O1 0.7(5) 2
